data_2231025
loop_
_publ_author_name
'Afrakssou, Zahra'
'Rodi, Youssef Kandri'
'Capet, Fr\'ed\'eric'
'Essassi, El Mokhtar'
'Ng, Seik Weng'

_publ_section_title
;
 1,3-Bis[3-(1,3-dioxoisoindolin-2-yl)propyl]-1<i>H</i>-anthra[1,2-<i>d</i>]imidazole-2,6,11(3<i>H</i>)-trione
;
_journal_coeditor_code BT6818
_journal_issue 8
_journal_name_full 'Acta Crystallographica Section E'
_journal_page_first o2137
_journal_paper_doi 10.1107/S1600536811029096
_journal_volume 67
_journal_year 2011
_chemical_formula_iupac 'C37 H26 N4 O7'
_chemical_formula_moiety 'C37 H26 N4 O7'
_chemical_formula_sum 'C37 H26 N4 O7'
_chemical_formula_weight 638.62
_chemical_name_systematic
;
1,3-Bis[3-(1,3-dioxoisoindolin-2-yl)propyl]-1<i>H</i>-
anthra[1,2-<i>d</i>]imidazole-2,6,11(3<i>H</i>)-trione
;
_space_group_IT_number 2
_symmetry_cell_setting triclinic
_symmetry_space_group_name_Hall '-P 1'
_symmetry_space_group_name_H-M 'P -1'
_atom_sites_solution_hydrogens geom
_atom_sites_solution_primary direct
_atom_sites_solution_secondary difmap
_audit_creation_method SHELXL-97
_cell_angle_alpha 94.3590(10)
_cell_angle_beta 92.4720(10)
_cell_angle_gamma 105.3510(10)
_cell_formula_units_Z 2
_cell_length_a 8.4278(2)
_cell_length_b 13.1258(3)
_cell_length_c 13.7966(3)
_cell_measurement_reflns_used 4182
_cell_measurement_temperature 293(2)
_cell_measurement_theta_max 21.62
_cell_measurement_theta_min 2.29
_cell_volume 1464.31(6)
_computing_cell_refinement 'SAINT (Bruker, 2008)'
_computing_data_collection 'APEX2 (Bruker, 2008)'
_computing_data_reduction 'SAINT (Bruker, 2008)'
_computing_molecular_graphics 'X-SEED (Barbour, 2001)'
_computing_publication_material 'publCIF (Westrip, 2010)'
_computing_structure_refinement 'SHELXL97 (Sheldrick, 2008)'
_computing_structure_solution 'SHELXS97 (Sheldrick, 2008)'
_diffrn_ambient_temperature 293(2)
_diffrn_measured_fraction_theta_full 0.996
_diffrn_measured_fraction_theta_max 0.996
_diffrn_measurement_device_type 'Bruker X8 APEXII'
_diffrn_measurement_method '\f and \w'
_diffrn_radiation_monochromator graphite
_diffrn_radiation_source 'fine-focus sealed tube'
_diffrn_radiation_type MoK\a
_diffrn_radiation_wavelength 0.71073
_diffrn_reflns_av_R_equivalents 0.0591
_diffrn_reflns_av_sigmaI/netI 0.0504
_diffrn_reflns_limit_h_max 10
_diffrn_reflns_limit_h_min -10
_diffrn_reflns_limit_k_max 16
_diffrn_reflns_limit_k_min -16
_diffrn_reflns_limit_l_max 17
_diffrn_reflns_limit_l_min -17
_diffrn_reflns_number 36987
_diffrn_reflns_theta_full 26.41
_diffrn_reflns_theta_max 26.41
_diffrn_reflns_theta_min 2.60
_diffrn_standards_decay_% 0
_diffrn_standards_interval_count 0
_diffrn_standards_interval_time 0
_diffrn_standards_number 0
_exptl_absorpt_coefficient_mu 0.102
_exptl_absorpt_correction_type none
_exptl_crystal_colour orange
_exptl_crystal_density_diffrn 1.448
_exptl_crystal_density_method 'not measured'
_exptl_crystal_description prism
_exptl_crystal_F_000 664
_exptl_crystal_size_max 0.24
_exptl_crystal_size_mid 0.12
_exptl_crystal_size_min 0.10
_refine_diff_density_max 0.256
_refine_diff_density_min -0.188
_refine_ls_extinction_method none
_refine_ls_goodness_of_fit_ref 0.993
_refine_ls_hydrogen_treatment constr
_refine_ls_matrix_type full
_refine_ls_number_parameters 433
_refine_ls_number_reflns 5996
_refine_ls_number_restraints 0
_refine_ls_restrained_S_all 0.993
_refine_ls_R_factor_all 0.1009
_refine_ls_R_factor_gt 0.0449
_refine_ls_shift/su_max 0.001
_refine_ls_shift/su_mean 0.001
_refine_ls_structure_factor_coef Fsqd
_refine_ls_weighting_details 'calc w=1/[\s^2^(Fo^2^)+(0.0542P)^2^+0.1461P] where P=(Fo^2^+2Fc^2^)/3'
_refine_ls_weighting_scheme calc
_refine_ls_wR_factor_gt 0.0990
_refine_ls_wR_factor_ref 0.1218
_reflns_number_gt 3420
_reflns_number_total 5996
_reflns_threshold_expression I>2\s(I)
_cod_data_source_file bt6818.cif
_cod_data_source_block I
_cod_database_code 2231025
_cod_database_fobs_code 2231025

loop_
_symmetry_equiv_pos_as_xyz
'x, y, z'
'-x, -y, -z'

loop_
_atom_site_type_symbol
_atom_site_label
_atom_site_fract_x
_atom_site_fract_y
_atom_site_fract_z
_atom_site_U_iso_or_equiv
_atom_site_adp_type
_atom_site_calc_flag
_atom_site_refinement_flags
_atom_site_occupancy
_atom_site_symmetry_multiplicity
O O1 0.5704(2) 0.47298(13) 0.63443(11) 0.0694(5) Uani d . 1 1
O O2 0.8925(2) 0.66460(14) 0.34484(13) 0.0834(6) Uani d . 1 1
O O3 0.6768(2) 0.09268(12) 0.57598(11) 0.0700(5) Uani d . 1 1
O O4 0.56768(19) -0.10043(13) 0.05066(11) 0.0656(5) Uani d . 1 1
O O5 1.0169(2) 0.15662(14) 0.18456(12) 0.0761(5) Uani d . 1 1
O O6 0.3403(2) 0.29911(13) 0.84710(13) 0.0740(5) Uani d . 1 1
O O7 0.81157(19) 0.56947(14) 0.87580(13) 0.0761(5) Uani d . 1 1
N N1 0.7796(2) 0.19318(13) 0.44979(11) 0.0488(5) Uani d . 1 1
N N2 0.6754(2) 0.27021(13) 0.57085(11) 0.0455(4) Uani d . 1 1
N N3 0.7825(2) 0.02105(13) 0.14120(11) 0.0480(4) Uani d . 1 1
N N4 0.5986(2) 0.41622(14) 0.85923(11) 0.0458(4) Uani d . 1 1
C C1 0.8001(2) 0.29730(16) 0.43109(13) 0.0419(5) Uani d . 1 1
C C2 0.8724(3) 0.34823(17) 0.35428(14) 0.0492(5) Uani d . 1 1
H H2 0.9146 0.3125 0.3053 0.059 Uiso calc R 1 1
C C3 0.8798(3) 0.45430(17) 0.35264(14) 0.0491(5) Uani d . 1 1
H H3 0.9291 0.4908 0.3018 0.059 Uiso calc R 1 1
C C4 0.8152(2) 0.50800(16) 0.42506(14) 0.0417(5) Uani d . 1 1
C C5 0.8291(3) 0.62185(18) 0.41471(16) 0.0526(6) Uani d . 1 1
C C6 0.7666(3) 0.68337(16) 0.49133(15) 0.0482(5) Uani d . 1 1
C C7 0.7802(3) 0.79040(18) 0.48487(19) 0.0663(7) Uani d . 1 1
H H7 0.8287 0.8236 0.4322 0.080 Uiso calc R 1 1
C C8 0.7220(3) 0.8473(2) 0.5563(2) 0.0753(8) Uani d . 1 1
H H8 0.7313 0.9189 0.5518 0.090 Uiso calc R 1 1
C C9 0.6501(3) 0.7985(2) 0.6346(2) 0.0742(8) Uani d . 1 1
H H9 0.6134 0.8378 0.6834 0.089 Uiso calc R 1 1
C C10 0.6322(3) 0.69125(19) 0.64095(17) 0.0626(6) Uani d . 1 1
H H10 0.5808 0.6583 0.6930 0.075 Uiso calc R 1 1
C C11 0.6910(2) 0.63279(16) 0.56949(14) 0.0454(5) Uani d . 1 1
C C12 0.6631(3) 0.51677(17) 0.57502(14) 0.0443(5) Uani d . 1 1
C C13 0.7390(2) 0.45596(15) 0.50464(13) 0.0379(5) Uani d . 1 1
C C14 0.7336(2) 0.34809(15) 0.50730(13) 0.0390(5) Uani d . 1 1
C C15 0.7069(3) 0.17553(17) 0.53637(15) 0.0509(6) Uani d . 1 1
C C16 0.8255(3) 0.11176(17) 0.38722(14) 0.0545(6) Uani d . 1 1
H H16A 0.8468 0.0583 0.4269 0.065 Uiso calc R 1 1
H H16B 0.9265 0.1439 0.3572 0.065 Uiso calc R 1 1
C C17 0.6929(3) 0.05910(18) 0.30844(15) 0.0559(6) Uani d . 1 1
H H17A 0.6633 0.1132 0.2730 0.067 Uiso calc R 1 1
H H17B 0.5954 0.0205 0.3383 0.067 Uiso calc R 1 1
C C18 0.7492(3) -0.01791(17) 0.23662(15) 0.0583(6) Uani d . 1 1
H H18A 0.8483 -0.0314 0.2647 0.070 Uiso calc R 1 1
H H18B 0.6644 -0.0849 0.2281 0.070 Uiso calc R 1 1
C C19 0.6909(3) -0.02707(17) 0.05504(15) 0.0464(5) Uani d . 1 1
C C20 0.7736(2) 0.03117(16) -0.02462(14) 0.0442(5) Uani d . 1 1
C C21 0.7354(3) 0.01664(19) -0.12347(16) 0.0576(6) Uani d . 1 1
H H21 0.6448 -0.0368 -0.1503 0.069 Uiso calc R 1 1
C C22 0.8359(3) 0.0838(2) -0.18175(17) 0.0626(6) Uani d . 1 1
H H22 0.8122 0.0757 -0.2488 0.075 Uiso calc R 1 1
C C23 0.9712(3) 0.16276(19) -0.14178(17) 0.0588(6) Uani d . 1 1
H H23 1.0372 0.2069 -0.1824 0.071 Uiso calc R 1 1
C C24 1.0101(3) 0.17735(18) -0.04189(16) 0.0552(6) Uani d . 1 1
H H24 1.1009 0.2305 -0.0148 0.066 Uiso calc R 1 1
C C25 0.9092(2) 0.11015(16) 0.01541(14) 0.0443(5) Uani d . 1 1
C C26 0.9174(3) 0.10351(17) 0.12263(16) 0.0512(6) Uani d . 1 1
C C27 0.6156(3) 0.27580(16) 0.66910(13) 0.0484(5) Uani d . 1 1
H H27A 0.5691 0.2045 0.6872 0.058 Uiso calc R 1 1
H H27B 0.5291 0.3120 0.6691 0.058 Uiso calc R 1 1
C C28 0.7529(3) 0.33381(17) 0.74275(14) 0.0490(5) Uani d . 1 1
H H28A 0.7990 0.4049 0.7242 0.059 Uiso calc R 1 1
H H28B 0.8395 0.2977 0.7418 0.059 Uiso calc R 1 1
C C29 0.6973(3) 0.34116(19) 0.84581(14) 0.0530(6) Uani d . 1 1
H H29A 0.6331 0.2716 0.8602 0.064 Uiso calc R 1 1
H H29B 0.7935 0.3628 0.8914 0.064 Uiso calc R 1 1
C C30 0.4274(3) 0.38945(19) 0.85898(14) 0.0493(5) Uani d . 1 1
C C31 0.3814(2) 0.49031(18) 0.87553(13) 0.0469(5) Uani d . 1 1
C C32 0.2294(3) 0.5099(2) 0.88355(16) 0.0610(6) Uani d . 1 1
H H32 0.1332 0.4546 0.8790 0.073 Uiso calc R 1 1
C C33 0.2245(3) 0.6145(2) 0.89860(16) 0.0685(7) Uani d . 1 1
H H33 0.1233 0.6297 0.9035 0.082 Uiso calc R 1 1
C C34 0.3671(3) 0.6964(2) 0.90647(16) 0.0679(7) Uani d . 1 1
H H34 0.3606 0.7660 0.9170 0.082 Uiso calc R 1 1
C C35 0.5202(3) 0.6767(2) 0.89889(16) 0.0620(6) Uani d . 1 1
H H35 0.6166 0.7319 0.9043 0.074 Uiso calc R 1 1
C C36 0.5244(2) 0.57277(18) 0.88312(14) 0.0472(5) Uani d . 1 1
C C37 0.6653(3) 0.52552(18) 0.87256(15) 0.0510(6) Uani d . 1 1

loop_
_atom_site_aniso_label
_atom_site_aniso_U_11
_atom_site_aniso_U_22
_atom_site_aniso_U_33
_atom_site_aniso_U_12
_atom_site_aniso_U_13
_atom_site_aniso_U_23
O1 0.1019(13) 0.0556(11) 0.0652(10) 0.0393(10) 0.0356(10) 0.0145(8)
O2 0.1093(15) 0.0583(12) 0.0925(13) 0.0271(10) 0.0426(11) 0.0323(10)
O3 0.1239(15) 0.0381(10) 0.0533(9) 0.0289(9) 0.0149(9) 0.0073(8)
O4 0.0659(10) 0.0502(10) 0.0693(10) -0.0027(9) 0.0061(8) -0.0011(8)
O5 0.0816(12) 0.0678(12) 0.0598(10) -0.0074(10) -0.0119(9) -0.0057(9)
O6 0.0671(11) 0.0524(11) 0.0929(13) -0.0004(9) 0.0043(9) 0.0065(9)
O7 0.0459(10) 0.0699(12) 0.1047(14) 0.0042(9) 0.0047(9) 0.0001(10)
N1 0.0769(13) 0.0369(10) 0.0363(9) 0.0233(9) 0.0055(9) -0.0037(7)
N2 0.0698(12) 0.0332(10) 0.0358(9) 0.0186(8) 0.0067(8) -0.0003(7)
N3 0.0614(11) 0.0369(10) 0.0428(10) 0.0097(9) 0.0079(8) -0.0052(8)
N4 0.0468(10) 0.0469(11) 0.0435(10) 0.0125(9) 0.0083(8) -0.0004(8)
C1 0.0549(12) 0.0362(12) 0.0350(10) 0.0152(10) -0.0013(9) -0.0020(9)
C2 0.0593(14) 0.0503(14) 0.0388(11) 0.0173(11) 0.0075(10) -0.0027(10)
C3 0.0560(13) 0.0482(14) 0.0421(12) 0.0109(11) 0.0073(10) 0.0056(10)
C4 0.0451(12) 0.0377(12) 0.0419(11) 0.0115(9) -0.0021(9) 0.0032(9)
C5 0.0545(13) 0.0476(14) 0.0572(14) 0.0138(11) 0.0051(11) 0.0125(11)
C6 0.0519(13) 0.0353(12) 0.0579(13) 0.0151(10) -0.0078(11) 0.0024(10)
C7 0.0750(17) 0.0406(15) 0.0838(17) 0.0164(13) -0.0008(14) 0.0084(13)
C8 0.092(2) 0.0415(15) 0.094(2) 0.0245(14) -0.0082(17) 0.0013(15)
C9 0.094(2) 0.0526(17) 0.0812(18) 0.0387(15) -0.0088(16) -0.0173(14)
C10 0.0846(17) 0.0518(15) 0.0572(14) 0.0322(13) -0.0012(12) -0.0050(11)
C11 0.0536(13) 0.0367(12) 0.0471(12) 0.0188(10) -0.0099(10) -0.0046(10)
C12 0.0541(13) 0.0450(13) 0.0378(11) 0.0216(10) -0.0011(10) 0.0014(9)
C13 0.0430(11) 0.0359(12) 0.0355(10) 0.0136(9) -0.0024(9) -0.0001(9)
C14 0.0474(12) 0.0371(12) 0.0325(10) 0.0135(9) -0.0006(9) -0.0019(9)
C15 0.0783(16) 0.0341(13) 0.0424(12) 0.0201(11) 0.0013(11) 0.0003(10)
C16 0.0792(16) 0.0467(14) 0.0438(12) 0.0307(12) 0.0026(11) -0.0064(10)
C17 0.0644(15) 0.0515(14) 0.0499(12) 0.0150(12) 0.0116(11) -0.0091(11)
C18 0.0866(17) 0.0415(13) 0.0464(12) 0.0180(12) 0.0127(12) -0.0046(10)
C19 0.0501(13) 0.0362(12) 0.0522(13) 0.0132(11) 0.0060(10) -0.0061(10)
C20 0.0462(12) 0.0402(12) 0.0468(12) 0.0146(10) 0.0044(10) -0.0042(9)
C21 0.0586(14) 0.0585(15) 0.0515(14) 0.0123(12) -0.0025(11) -0.0047(11)
C22 0.0748(17) 0.0716(18) 0.0472(13) 0.0297(15) 0.0055(12) 0.0043(12)
C23 0.0594(15) 0.0625(16) 0.0627(15) 0.0253(13) 0.0172(12) 0.0188(12)
C24 0.0460(13) 0.0545(15) 0.0648(15) 0.0133(11) 0.0032(11) 0.0048(12)
C25 0.0445(12) 0.0408(12) 0.0490(12) 0.0150(10) 0.0038(10) -0.0003(10)
C26 0.0569(14) 0.0416(13) 0.0517(13) 0.0104(11) 0.0005(11) -0.0050(10)
C27 0.0669(14) 0.0354(12) 0.0428(12) 0.0119(10) 0.0130(10) 0.0039(9)
C28 0.0560(13) 0.0521(14) 0.0439(12) 0.0224(11) 0.0084(10) 0.0047(10)
C29 0.0640(14) 0.0591(15) 0.0415(12) 0.0263(12) 0.0058(10) 0.0026(10)
C30 0.0521(14) 0.0520(15) 0.0386(11) 0.0056(11) 0.0041(10) 0.0016(10)
C31 0.0471(13) 0.0558(14) 0.0365(11) 0.0128(11) 0.0057(9) -0.0026(10)
C32 0.0497(14) 0.0784(19) 0.0524(13) 0.0155(13) 0.0014(11) -0.0026(12)
C33 0.0639(16) 0.100(2) 0.0486(14) 0.0408(16) -0.0043(12) -0.0118(14)
C34 0.0821(19) 0.0726(19) 0.0551(14) 0.0400(16) -0.0119(13) -0.0162(13)
C35 0.0685(16) 0.0545(16) 0.0581(14) 0.0144(13) -0.0081(12) -0.0112(11)
C36 0.0482(13) 0.0520(14) 0.0391(11) 0.0119(11) 0.0015(9) -0.0046(10)
C37 0.0488(13) 0.0543(15) 0.0458(12) 0.0080(11) 0.0040(10) -0.0014(10)

loop_
_atom_type_symbol
_atom_type_description
_atom_type_scat_dispersion_real
_atom_type_scat_dispersion_imag
_atom_type_scat_source
C C 0.0033 0.0016 'International Tables Vol C Tables 4.2.6.8 and 6.1.1.4'
H H 0.0000 0.0000 'International Tables Vol C Tables 4.2.6.8 and 6.1.1.4'
N N 0.0061 0.0033 'International Tables Vol C Tables 4.2.6.8 and 6.1.1.4'
O O 0.0106 0.0060 'International Tables Vol C Tables 4.2.6.8 and 6.1.1.4'

loop_
_geom_angle_atom_site_label_1
_geom_angle_atom_site_label_2
_geom_angle_atom_site_label_3
_geom_angle
C15 N1 C1 109.88(16)
C15 N1 C16 124.23(18)
C1 N1 C16 125.89(17)
C15 N2 C14 109.76(16)
C15 N2 C27 117.23(17)
C14 N2 C27 132.17(16)
C26 N3 C19 111.35(17)
C26 N3 C18 124.79(17)
C19 N3 C18 123.59(17)
C37 N4 C30 111.15(18)
C37 N4 C29 123.58(18)
C30 N4 C29 125.26(18)
C2 C1 N1 128.55(18)
C2 C1 C14 123.38(19)
N1 C1 C14 108.07(17)
C1 C2 C3 117.46(19)
C1 C2 H2 121.3
C3 C2 H2 121.3
C2 C3 C4 121.64(19)
C2 C3 H3 119.2
C4 C3 H3 119.2
C3 C4 C13 121.45(19)
C3 C4 C5 116.62(18)
C13 C4 C5 121.93(18)
O2 C5 C6 120.4(2)
O2 C5 C4 120.9(2)
C6 C5 C4 118.74(19)
C7 C6 C11 120.0(2)
C7 C6 C5 120.3(2)
C11 C6 C5 119.67(19)
C8 C7 C6 120.1(2)
C8 C7 H7 120.0
C6 C7 H7 120.0
C7 C8 C9 120.3(2)
C7 C8 H8 119.9
C9 C8 H8 119.9
C8 C9 C10 120.4(2)
C8 C9 H9 119.8
C10 C9 H9 119.8
C9 C10 C11 120.0(2)
C9 C10 H10 120.0
C11 C10 H10 120.0
C10 C11 C6 119.2(2)
C10 C11 C12 119.2(2)
C6 C11 C12 121.51(18)
O1 C12 C13 121.66(19)
O1 C12 C11 118.85(19)
C13 C12 C11 119.37(19)
C14 C13 C4 117.03(17)
C14 C13 C12 124.79(18)
C4 C13 C12 118.08(18)
N2 C14 C13 135.45(17)
N2 C14 C1 105.52(16)
C13 C14 C1 119.03(17)
O3 C15 N1 126.6(2)
O3 C15 N2 126.6(2)
N1 C15 N2 106.73(18)
N1 C16 C17 112.36(18)
N1 C16 H16A 109.1
C17 C16 H16A 109.1
N1 C16 H16B 109.1
C17 C16 H16B 109.1
H16A C16 H16B 107.9
C16 C17 C18 112.01(19)
C16 C17 H17A 109.2
C18 C17 H17A 109.2
C16 C17 H17B 109.2
C18 C17 H17B 109.2
H17A C17 H17B 107.9
N3 C18 C17 113.82(18)
N3 C18 H18A 108.8
C17 C18 H18A 108.8
N3 C18 H18B 108.8
C17 C18 H18B 108.8
H18A C18 H18B 107.7
O4 C19 N3 124.8(2)
O4 C19 C20 129.10(19)
N3 C19 C20 106.09(17)
C21 C20 C25 121.1(2)
C21 C20 C19 130.41(19)
C25 C20 C19 108.54(17)
C20 C21 C22 118.0(2)
C20 C21 H21 121.0
C22 C21 H21 121.0
C21 C22 C23 121.0(2)
C21 C22 H22 119.5
C23 C22 H22 119.5
C22 C23 C24 121.1(2)
C22 C23 H23 119.4
C24 C23 H23 119.4
C25 C24 C23 117.5(2)
C25 C24 H24 121.3
C23 C24 H24 121.3
C24 C25 C20 121.42(19)
C24 C25 C26 130.91(19)
C20 C25 C26 107.67(18)
O5 C26 N3 124.3(2)
O5 C26 C25 129.3(2)
N3 C26 C25 106.34(17)
N2 C27 C28 111.20(17)
N2 C27 H27A 109.4
C28 C27 H27A 109.4
N2 C27 H27B 109.4
C28 C27 H27B 109.4
H27A C27 H27B 108.0
C27 C28 C29 113.17(18)
C27 C28 H28A 108.9
C29 C28 H28A 108.9
C27 C28 H28B 108.9
C29 C28 H28B 108.9
H28A C28 H28B 107.8
N4 C29 C28 112.29(17)
N4 C29 H29A 109.1
C28 C29 H29A 109.1
N4 C29 H29B 109.1
C28 C29 H29B 109.1
H29A C29 H29B 107.9
O6 C30 N4 123.9(2)
O6 C30 C31 129.7(2)
N4 C30 C31 106.47(18)
C32 C31 C36 120.9(2)
C32 C31 C30 130.9(2)
C36 C31 C30 108.20(18)
C31 C32 C33 117.9(2)
C31 C32 H32 121.0
C33 C32 H32 121.0
C34 C33 C32 121.1(2)
C34 C33 H33 119.5
C32 C33 H33 119.5
C33 C34 C35 121.1(2)
C33 C34 H34 119.5
C35 C34 H34 119.5
C36 C35 C34 117.6(2)
C36 C35 H35 121.2
C34 C35 H35 121.2
C35 C36 C31 121.4(2)
C35 C36 C37 131.0(2)
C31 C36 C37 107.57(19)
O7 C37 N4 124.3(2)
O7 C37 C36 129.1(2)
N4 C37 C36 106.59(18)

loop_
_geom_bond_atom_site_label_1
_geom_bond_atom_site_label_2
_geom_bond_distance
O1 C12 1.226(2)
O2 C5 1.224(3)
O3 C15 1.225(2)
O4 C19 1.211(2)
O5 C26 1.208(2)
O6 C30 1.213(2)
O7 C37 1.212(2)
N1 C15 1.373(3)
N1 C1 1.377(3)
N1 C16 1.465(2)
N2 C15 1.392(3)
N2 C14 1.401(2)
N2 C27 1.469(2)
N3 C26 1.395(3)
N3 C19 1.399(2)
N3 C18 1.460(3)
N4 C37 1.390(3)
N4 C30 1.392(3)
N4 C29 1.454(3)
C1 C2 1.374(3)
C1 C14 1.417(3)
C2 C3 1.379(3)
C2 H2 0.9300
C3 C4 1.391(3)
C3 H3 0.9300
C4 C13 1.424(3)
C4 C5 1.486(3)
C5 C6 1.480(3)
C6 C7 1.389(3)
C6 C11 1.398(3)
C7 C8 1.376(3)
C7 H7 0.9300
C8 C9 1.378(4)
C8 H8 0.9300
C9 C10 1.386(3)
C9 H9 0.9300
C10 C11 1.391(3)
C10 H10 0.9300
C11 C12 1.487(3)
C12 C13 1.481(3)
C13 C14 1.408(3)
C16 C17 1.510(3)
C16 H16A 0.9700
C16 H16B 0.9700
C17 C18 1.540(3)
C17 H17A 0.9700
C17 H17B 0.9700
C18 H18A 0.9700
C18 H18B 0.9700
C19 C20 1.480(3)
C20 C21 1.375(3)
C20 C25 1.385(3)
C21 C22 1.383(3)
C21 H21 0.9300
C22 C23 1.382(3)
C22 H22 0.9300
C23 C24 1.390(3)
C23 H23 0.9300
C24 C25 1.376(3)
C24 H24 0.9300
C25 C26 1.488(3)
C27 C28 1.505(3)
C27 H27A 0.9700
C27 H27B 0.9700
C28 C29 1.521(3)
C28 H28A 0.9700
C28 H28B 0.9700
C29 H29A 0.9700
C29 H29B 0.9700
C30 C31 1.479(3)
C31 C32 1.379(3)
C31 C36 1.384(3)
C32 C33 1.385(3)
C32 H32 0.9300
C33 C34 1.378(4)
C33 H33 0.9300
C34 C35 1.388(3)
C34 H34 0.9300
C35 C36 1.375(3)
C35 H35 0.9300
C36 C37 1.486(3)

loop_
_geom_torsion_atom_site_label_1
_geom_torsion_atom_site_label_2
_geom_torsion_atom_site_label_3
_geom_torsion_atom_site_label_4
_geom_torsion
C15 N1 C1 C2 177.7(2)
C16 N1 C1 C2 -3.0(3)
C15 N1 C1 C14 -1.8(2)
C16 N1 C1 C14 177.54(18)
N1 C1 C2 C3 -179.2(2)
C14 C1 C2 C3 0.2(3)
C1 C2 C3 C4 -0.7(3)
C2 C3 C4 C13 0.3(3)
C2 C3 C4 C5 -179.38(18)
C3 C4 C5 O2 1.0(3)
C13 C4 C5 O2 -178.7(2)
C3 C4 C5 C6 -178.26(18)
C13 C4 C5 C6 2.1(3)
O2 C5 C6 C7 -0.4(3)
C4 C5 C6 C7 178.88(19)
O2 C5 C6 C11 178.4(2)
C4 C5 C6 C11 -2.3(3)
C11 C6 C7 C8 1.2(3)
C5 C6 C7 C8 -180.0(2)
C6 C7 C8 C9 0.0(4)
C7 C8 C9 C10 -1.5(4)
C8 C9 C10 C11 1.8(4)
C9 C10 C11 C6 -0.5(3)
C9 C10 C11 C12 -177.0(2)
C7 C6 C11 C10 -1.0(3)
C5 C6 C11 C10 -179.78(19)
C7 C6 C11 C12 175.42(19)
C5 C6 C11 C12 -3.4(3)
C10 C11 C12 O1 9.8(3)
C6 C11 C12 O1 -166.6(2)
C10 C11 C12 C13 -174.23(18)
C6 C11 C12 C13 9.4(3)
C3 C4 C13 C14 0.7(3)
C5 C4 C13 C14 -179.66(17)
C3 C4 C13 C12 -175.86(18)
C5 C4 C13 C12 3.8(3)
O1 C12 C13 C14 -9.7(3)
C11 C12 C13 C14 174.41(17)
O1 C12 C13 C4 166.55(19)
C11 C12 C13 C4 -9.3(3)
C15 N2 C14 C13 -178.8(2)
C27 N2 C14 C13 -9.9(4)
C15 N2 C14 C1 0.9(2)
C27 N2 C14 C1 169.8(2)
C4 C13 C14 N2 178.53(19)
C12 C13 C14 N2 -5.2(3)
C4 C13 C14 C1 -1.2(3)
C12 C13 C14 C1 175.10(17)
C2 C1 C14 N2 -179.00(18)
N1 C1 C14 N2 0.5(2)
C2 C1 C14 C13 0.8(3)
N1 C1 C14 C13 -179.72(16)
C1 N1 C15 O3 -177.2(2)
C16 N1 C15 O3 3.5(4)
C1 N1 C15 N2 2.3(2)
C16 N1 C15 N2 -177.00(18)
C14 N2 C15 O3 177.5(2)
C27 N2 C15 O3 6.7(3)
C14 N2 C15 N1 -2.0(2)
C27 N2 C15 N1 -172.75(17)
C15 N1 C16 C17 94.3(2)
C1 N1 C16 C17 -84.9(3)
N1 C16 C17 C18 174.04(18)
C26 N3 C18 C17 71.5(3)
C19 N3 C18 C17 -115.0(2)
C16 C17 C18 N3 -107.3(2)
C26 N3 C19 O4 -179.8(2)
C18 N3 C19 O4 5.9(3)
C26 N3 C19 C20 -1.0(2)
C18 N3 C19 C20 -175.24(18)
O4 C19 C20 C21 -1.5(4)
N3 C19 C20 C21 179.7(2)
O4 C19 C20 C25 179.0(2)
N3 C19 C20 C25 0.3(2)
C25 C20 C21 C22 -0.5(3)
C19 C20 C21 C22 -179.9(2)
C20 C21 C22 C23 0.4(4)
C21 C22 C23 C24 -0.2(4)
C22 C23 C24 C25 0.2(3)
C23 C24 C25 C20 -0.3(3)
C23 C24 C25 C26 179.1(2)
C21 C20 C25 C24 0.5(3)
C19 C20 C25 C24 -179.99(19)
C21 C20 C25 C26 -179.0(2)
C19 C20 C25 C26 0.5(2)
C19 N3 C26 O5 -178.9(2)
C18 N3 C26 O5 -4.8(4)
C19 N3 C26 C25 1.3(2)
C18 N3 C26 C25 175.46(18)
C24 C25 C26 O5 -0.3(4)
C20 C25 C26 O5 179.1(2)
C24 C25 C26 N3 179.5(2)
C20 C25 C26 N3 -1.1(2)
C15 N2 C27 C28 100.4(2)
C14 N2 C27 C28 -67.9(3)
N2 C27 C28 C29 -179.70(18)
C37 N4 C29 C28 -78.3(2)
C30 N4 C29 C28 100.6(2)
C27 C28 C29 N4 -73.0(2)
C37 N4 C30 O6 178.8(2)
C29 N4 C30 O6 -0.2(3)
C37 N4 C30 C31 -1.2(2)
C29 N4 C30 C31 179.77(16)
O6 C30 C31 C32 1.1(4)
N4 C30 C31 C32 -178.8(2)
O6 C30 C31 C36 -178.9(2)
N4 C30 C31 C36 1.1(2)
C36 C31 C32 C33 0.5(3)
C30 C31 C32 C33 -179.6(2)
C31 C32 C33 C34 -0.8(3)
C32 C33 C34 C35 0.4(4)
C33 C34 C35 C36 0.1(3)
C34 C35 C36 C31 -0.3(3)
C34 C35 C36 C37 -179.4(2)
C32 C31 C36 C35 0.0(3)
C30 C31 C36 C35 -179.91(19)
C32 C31 C36 C37 179.31(18)
C30 C31 C36 C37 -0.6(2)
C30 N4 C37 O7 179.8(2)
C29 N4 C37 O7 -1.1(3)
C30 N4 C37 C36 0.8(2)
C29 N4 C37 C36 179.88(16)
C35 C36 C37 O7 0.1(4)
C31 C36 C37 O7 -179.0(2)
C35 C36 C37 N4 179.1(2)
C31 C36 C37 N4 -0.1(2)

loop_
_cod_related_entry_id
_cod_related_entry_database
_cod_related_entry_code
1 ChemSpider 30656829
